data_7207556
loop_
_publ_author_name
'Centore, Roberto'
'Jazbinsek, Mojca'
'Tuzi, Angela'
'Roviello, Antonio'
'Capobianco, Amedeo'
'Peluso, Andrea'

_publ_section_title
;
 A series of compounds forming polar crystals and showing
 single-crystal-to-single-crystal transitions between polar phases
;
_journal_issue 8
_journal_name_full CrystEngComm
_journal_page_first 2645
_journal_paper_doi 10.1039/c2ce06352b
_journal_volume 14
_journal_year 2012
_chemical_formula_moiety 'C10 H12 N2 O2'
_chemical_formula_sum 'C10 H12 N2 O2'
_chemical_formula_weight 192.22
_chemical_name_systematic
;
N'-2-propylidene-4-hydroxybenzohydrazide
;
_space_group_IT_number 33
_symmetry_cell_setting orthorhombic
_symmetry_space_group_name_Hall 'P 2c -2n'
_symmetry_space_group_name_H-M 'P n a 21'
_atom_sites_solution_hydrogens geom
_atom_sites_solution_primary direct
_atom_sites_solution_secondary difmap
_audit_creation_method SHELXL-97
_cell_angle_alpha 90.00
_cell_angle_beta 90.00
_cell_angle_gamma 90.00
_cell_formula_units_Z 4
_cell_length_a 9.835(3)
_cell_length_b 9.153(3)
_cell_length_c 11.370(5)
_cell_measurement_reflns_used 453
_cell_measurement_temperature 173(2)
_cell_measurement_theta_max 23.195
_cell_measurement_theta_min 3.409
_cell_volume 1023.5(6)
_computing_cell_refinement
;
Dirax/lsq (Duisenberg et al., 2000)
;
_computing_data_collection 'Collect (Nonius BV, 1997-2000)'
_computing_data_reduction
;
EvalCCD (Duisenberg & Schreurs 1990-2000)
;
_computing_molecular_graphics 'Ortep-3 for Windows (Farrugia, 1997)'
_computing_structure_refinement 'SHELXL-97 (Sheldrick, 1997)'
_computing_structure_solution 'SIR97 (Altomare at al, 1999)'
_diffrn_ambient_temperature 173(2)
_diffrn_detector 'CCD plate'
_diffrn_detector_area_resol_mean 9
_diffrn_detector_type
;
Bruker-Nonius 95mm CCD camera on \k-goniostat
;
_diffrn_measured_fraction_theta_full 0.978
_diffrn_measured_fraction_theta_max 0.978
_diffrn_measurement_device 'four-circle diffractometer'
_diffrn_measurement_device_type 'Bruker-Nonius KappaCCD'
_diffrn_measurement_method
;
CCD rotation images, thick slices
;
_diffrn_radiation_monochromator graphite
_diffrn_radiation_probe x-ray
_diffrn_radiation_source 'normal-focus sealed tube'
_diffrn_radiation_type MoK\a
_diffrn_radiation_wavelength 0.71073
_diffrn_reflns_av_R_equivalents 0.0779
_diffrn_reflns_av_sigmaI/netI 0.0721
_diffrn_reflns_limit_h_max 12
_diffrn_reflns_limit_h_min -12
_diffrn_reflns_limit_k_max 11
_diffrn_reflns_limit_k_min -11
_diffrn_reflns_limit_l_max 9
_diffrn_reflns_limit_l_min -14
_diffrn_reflns_number 5467
_diffrn_reflns_theta_full 27.51
_diffrn_reflns_theta_max 27.51
_diffrn_reflns_theta_min 3.04
_exptl_absorpt_coefficient_mu 0.089
_exptl_absorpt_correction_T_max 0.9742
_exptl_absorpt_correction_T_min 0.9615
_exptl_absorpt_correction_type multi-scan
_exptl_absorpt_process_details
;
SADABS (Bruker, 2000)
;
_exptl_crystal_colour colourless
_exptl_crystal_density_diffrn 1.247
_exptl_crystal_density_method 'not measured'
_exptl_crystal_description Prism
_exptl_crystal_F_000 408
_exptl_crystal_size_max 0.45
_exptl_crystal_size_mid 0.40
_exptl_crystal_size_min 0.30
_refine_diff_density_max 0.178
_refine_diff_density_min -0.196
_refine_diff_density_rms 0.049
_refine_ls_abs_structure_details 'Flack H D (1983), Acta Cryst. A39, 876-881'
_refine_ls_abs_structure_Flack 0.7(16)
_refine_ls_extinction_method none
_refine_ls_goodness_of_fit_ref 1.070
_refine_ls_hydrogen_treatment mixed
_refine_ls_matrix_type full
_refine_ls_number_parameters 135
_refine_ls_number_reflns 1904
_refine_ls_number_restraints 1
_refine_ls_restrained_S_all 1.070
_refine_ls_R_factor_all 0.0532
_refine_ls_R_factor_gt 0.0462
_refine_ls_shift/su_max 0.000
_refine_ls_shift/su_mean 0.000
_refine_ls_structure_factor_coef Fsqd
_refine_ls_weighting_details 'calc w=1/[\s^2^(Fo^2^)+(0.0646P)^2^+0.2261P] where P=(Fo^2^+2Fc^2^)/3'
_refine_ls_weighting_scheme calc
_refine_ls_wR_factor_gt 0.1203
_refine_ls_wR_factor_ref 0.1290
_reflns_number_gt 1722
_reflns_number_total 1904
_reflns_threshold_expression >2sigma(I)
_cod_data_source_file c2ce06352b.txt
_cod_data_source_block imacetiii-100
_cod_depositor_comments
;
The following automatic conversions were performed:

'_symmetry_cell_setting' value 'Orthorhombic' changed to
'orthorhombic' according to
/home/saulius/struct/CIF-dictionaries/cif_core.dic dictionary named
'cif_core.dic' version 2.4.1 from 2010-06-29.

Automatic conversion script
Id: cif_fix_values 1715 2011-07-08 13:25:40Z adriana 
;
_cod_database_code 7207556

loop_
_symmetry_equiv_pos_as_xyz
'x, y, z'
'-x, -y, z+1/2'
'-x+1/2, y+1/2, z+1/2'
'x+1/2, -y+1/2, z'

loop_
_atom_site_label
_atom_site_type_symbol
_atom_site_fract_x
_atom_site_fract_y
_atom_site_fract_z
_atom_site_U_iso_or_equiv
_atom_site_adp_type
_atom_site_occupancy
_atom_site_symmetry_multiplicity
_atom_site_calc_flag
_atom_site_refinement_flags
C1 C 0.8503(2) 1.1728(2) 0.7450(2) 0.0300(5) Uani 1 1 d .
C2 C 0.9822(2) 1.1238(2) 0.7274(2) 0.0313(5) Uani 1 1 d .
H2 H 1.0410 1.1742 0.6749 0.038 Uiso 1 1 calc R
C3 C 1.0276(2) 1.0017(2) 0.7865(2) 0.0305(5) Uani 1 1 d .
H3 H 1.1181 0.9689 0.7741 0.037 Uiso 1 1 calc R
C4 C 0.9440(2) 0.92500(19) 0.8640(2) 0.0279(4) Uani 1 1 d .
C5 C 0.8112(2) 0.9757(2) 0.8815(2) 0.0309(5) Uani 1 1 d .
H5 H 0.7524 0.9256 0.9341 0.037 Uiso 1 1 calc R
C6 C 0.7651(2) 1.0987(2) 0.8223(2) 0.0321(5) Uani 1 1 d .
H6 H 0.6749 1.1325 0.8347 0.039 Uiso 1 1 calc R
C7 C 1.0058(2) 0.8001(2) 0.9280(2) 0.0284(4) Uani 1 1 d .
C8 C 0.9255(2) 0.4705(2) 1.0639(2) 0.0331(5) Uani 1 1 d .
C9 C 0.7953(3) 0.4215(2) 1.0091(3) 0.0478(7) Uani 1 1 d .
H9A H 0.7981 0.4405 0.9243 0.072 Uiso 1 1 calc R
H9B H 0.7193 0.4752 1.0443 0.072 Uiso 1 1 calc R
H9C H 0.7831 0.3166 1.0228 0.072 Uiso 1 1 calc R
C10 C 0.9915(3) 0.3683(3) 1.1490(3) 0.0509(7) Uani 1 1 d .
H10A H 1.0800 0.4079 1.1728 0.076 Uiso 1 1 calc R
H10B H 1.0045 0.2729 1.1117 0.076 Uiso 1 1 calc R
H10C H 0.9334 0.3573 1.2185 0.076 Uiso 1 1 calc R
N1 N 0.92364(18) 0.69341(17) 0.97038(17) 0.0275(4) Uani 1 1 d .
N2 N 0.98526(18) 0.59306(18) 1.04596(18) 0.0307(4) Uani 1 1 d .
O1 O 0.80151(16) 1.29432(16) 0.69023(17) 0.0387(4) Uani 1 1 d .
O2 O 1.12989(14) 0.79273(16) 0.93969(18) 0.0370(4) Uani 1 1 d .
H1N H 0.836(3) 0.697(3) 0.963(3) 0.044 Uiso 1 1 d .
H1O H 0.861(3) 1.317(3) 0.620(3) 0.044 Uiso 1 1 d .

loop_
_atom_site_aniso_label
_atom_site_aniso_U_11
_atom_site_aniso_U_22
_atom_site_aniso_U_33
_atom_site_aniso_U_23
_atom_site_aniso_U_13
_atom_site_aniso_U_12
C1 0.0279(10) 0.0268(8) 0.0353(12) 0.0015(9) -0.0023(9) 0.0011(7)
C2 0.0271(10) 0.0320(10) 0.0350(12) 0.0018(9) 0.0023(9) -0.0010(7)
C3 0.0238(9) 0.0320(9) 0.0356(12) -0.0008(9) 0.0015(9) 0.0019(7)
C4 0.0253(9) 0.0231(8) 0.0353(12) -0.0012(8) 0.0008(8) 0.0004(7)
C5 0.0242(10) 0.0268(9) 0.0418(14) 0.0028(9) 0.0045(9) -0.0011(7)
C6 0.0235(9) 0.0308(9) 0.0420(14) 0.0023(9) 0.0034(9) 0.0037(7)
C7 0.0263(9) 0.0262(8) 0.0327(12) -0.0029(8) -0.0029(9) 0.0015(7)
C8 0.0322(10) 0.0280(9) 0.0391(13) 0.0004(9) 0.0007(9) 0.0033(8)
C9 0.0453(13) 0.0313(10) 0.0669(19) 0.0039(12) -0.0116(14) -0.0087(9)
C10 0.0535(15) 0.0388(12) 0.0603(19) 0.0159(13) -0.0047(14) 0.0044(10)
N1 0.0243(9) 0.0251(7) 0.0332(11) 0.0023(7) -0.0024(7) 0.0020(6)
N2 0.0303(9) 0.0268(7) 0.0349(10) 0.0018(7) -0.0034(7) 0.0035(6)
O1 0.0322(8) 0.0359(8) 0.0480(11) 0.0125(8) 0.0063(7) 0.0092(6)
O2 0.0209(7) 0.0351(8) 0.0549(12) 0.0059(7) 0.0001(7) 0.0022(5)

loop_
_atom_type_symbol
_atom_type_description
_atom_type_scat_dispersion_real
_atom_type_scat_dispersion_imag
_atom_type_scat_source
C C 0.0033 0.0016 'International Tables Vol C Tables 4.2.6.8 and 6.1.1.4'
H H 0.0000 0.0000 'International Tables Vol C Tables 4.2.6.8 and 6.1.1.4'
N N 0.0061 0.0033 'International Tables Vol C Tables 4.2.6.8 and 6.1.1.4'
O O 0.0106 0.0060 'International Tables Vol C Tables 4.2.6.8 and 6.1.1.4'

loop_
_geom_angle_atom_site_label_1
_geom_angle_atom_site_label_2
_geom_angle_atom_site_label_3
_geom_angle
_geom_angle_publ_flag
O1 C1 C2 121.8(2) no
O1 C1 C6 118.38(19) no
C2 C1 C6 119.78(19) no
C3 C2 C1 119.6(2) no
C3 C2 H2 120.2 no
C1 C2 H2 120.2 no
C2 C3 C4 121.69(17) no
C2 C3 H3 119.2 no
C4 C3 H3 119.2 no
C3 C4 C5 118.22(18) no
C3 C4 C7 117.09(17) no
C5 C4 C7 124.58(19) no
C6 C5 C4 120.30(19) no
C6 C5 H5 119.8 no
C4 C5 H5 119.8 no
C5 C6 C1 120.36(19) no
C5 C6 H6 119.8 no
C1 C6 H6 119.8 no
O2 C7 N1 120.93(19) no
O2 C7 C4 120.11(18) no
N1 C7 C4 118.94(17) no
N2 C8 C9 126.1(2) no
N2 C8 C10 116.8(2) no
C9 C8 C10 117.1(2) no
C8 C9 H9A 109.5 no
C8 C9 H9B 109.5 no
H9A C9 H9B 109.5 no
C8 C9 H9C 109.5 no
H9A C9 H9C 109.5 no
H9B C9 H9C 109.5 no
C8 C10 H10A 109.5 no
C8 C10 H10B 109.5 no
H10A C10 H10B 109.5 no
C8 C10 H10C 109.5 no
H10A C10 H10C 109.5 no
H10B C10 H10C 109.5 no
C7 N1 N2 115.69(17) no
C7 N1 H1N 121.7(18) no
N2 N1 H1N 121.5(19) no
C8 N2 N1 118.30(18) no
C1 O1 H1O 109.0(15) no

loop_
_geom_bond_atom_site_label_1
_geom_bond_atom_site_label_2
_geom_bond_distance
_geom_bond_publ_flag
C1 O1 1.362(3) no
C1 C2 1.388(3) no
C1 C6 1.391(3) no
C2 C3 1.378(3) no
C2 H2 0.9500 no
C3 C4 1.395(3) no
C3 H3 0.9500 no
C4 C5 1.400(3) no
C4 C7 1.486(3) no
C5 C6 1.388(3) no
C5 H5 0.9500 no
C6 H6 0.9500 no
C7 O2 1.229(3) no
C7 N1 1.356(3) no
C8 N2 1.283(3) no
C8 C9 1.492(3) no
C8 C10 1.494(3) no
C9 H9A 0.9800 no
C9 H9B 0.9800 no
C9 H9C 0.9800 no
C10 H10A 0.9800 no
C10 H10B 0.9800 no
C10 H10C 0.9800 no
N1 N2 1.396(2) no
N1 H1N 0.86(3) no
O1 H1O 1.01(3) no

loop_
_geom_torsion_atom_site_label_1
_geom_torsion_atom_site_label_2
_geom_torsion_atom_site_label_3
_geom_torsion_atom_site_label_4
_geom_torsion
_geom_torsion_publ_flag
O1 C1 C2 C3 178.9(2) no
C6 C1 C2 C3 0.2(3) no
C1 C2 C3 C4 0.1(4) no
C2 C3 C4 C5 -0.3(3) no
C2 C3 C4 C7 -176.6(2) no
C3 C4 C5 C6 0.3(3) no
C7 C4 C5 C6 176.2(2) no
C4 C5 C6 C1 0.1(3) no
O1 C1 C6 C5 -179.0(2) no
C2 C1 C6 C5 -0.3(3) no
C3 C4 C7 O2 21.3(3) no
C5 C4 C7 O2 -154.7(2) no
C3 C4 C7 N1 -157.1(2) no
C5 C4 C7 N1 26.9(3) no
O2 C7 N1 N2 12.0(3) no
C4 C7 N1 N2 -169.64(18) no
C9 C8 N2 N1 1.4(4) no
C10 C8 N2 N1 -177.6(2) no
C7 N1 N2 C8 -161.8(2) no

loop_
_reflns_scale_group_code
_reflns_scale_meas_F
1 1.0
